data_7158290
loop_
_publ_author_name
'Honnanayakanavar, Jyoti M.'
'Nanubolu, Jagadeesh Babu'
'Suresh, Surisetti'

_publ_section_title
;
 Tandem copper catalyzed regioselective <i>N</i>-arylation-amidation:
 synthesis of angularly fused dihydroimidazoquinazolinones and the
 anticancer agent TIC10/ONC201.
;
_journal_issue 39
_journal_name_full 'Organic &amp; biomolecular chemistry'
_journal_page_first 8497
_journal_page_last 8501
_journal_paper_doi 10.1039/d1ob01561c
_journal_volume 19
_journal_year 2021
_chemical_formula_moiety 'C18 H17 N3 O'
_chemical_formula_sum 'C18 H17 N3 O'
_chemical_formula_weight 291.34
_chemical_name_common 4-(2-methylbenzyl)-2,4-dihydroimidazol[1,2-a]quinazolin-5(1H)-one
_space_group_crystal_system monoclinic
_space_group_IT_number 14
_space_group_name_Hall '-P 2ybc'
_space_group_name_H-M_alt 'P 1 21/c 1'
_atom_sites_solution_hydrogens geom
_audit_creation_method SHELXL-2018/3
_audit_update_record
;
2021-04-11 deposited with the CCDC.	2021-09-09 downloaded from the CCDC.
;
_cell_angle_alpha 90
_cell_angle_beta 108.818(7)
_cell_angle_gamma 90
_cell_formula_units_Z 4
_cell_length_a 7.6364(12)
_cell_length_b 24.214(4)
_cell_length_c 8.2875(13)
_cell_measurement_reflns_used 4936
_cell_measurement_temperature 293(2)
_cell_measurement_theta_max 25.080
_cell_measurement_theta_min 2.7295
_cell_volume 1450.5(4)
_computing_cell_refinement '<i>SAINT</i> (Bruker, 2016)'
_computing_data_collection '<i>APEX3</i> (Bruker, 2016)'
_computing_data_reduction 'Bruker SAINT'
_computing_structure_refinement 'SHELXL-2018/3 (Sheldrick, 2018)'
_computing_structure_solution '<i>SHELXT</i> (Sheldrick, 2015)'
_diffrn_ambient_temperature 293(2)
_diffrn_measured_fraction_theta_full 1.000
_diffrn_measured_fraction_theta_max 1.000
_diffrn_measurement_device_type 'Bruker D8 QUEST PHOTON-100'
_diffrn_measurement_method '\w and \f'
_diffrn_radiation_type MoK\a
_diffrn_radiation_wavelength 0.71073
_diffrn_reflns_av_R_equivalents 0.0792
_diffrn_reflns_av_unetI/netI 0.0682
_diffrn_reflns_Laue_measured_fraction_full 1.000
_diffrn_reflns_Laue_measured_fraction_max 1.000
_diffrn_reflns_limit_h_max 9
_diffrn_reflns_limit_h_min -9
_diffrn_reflns_limit_k_max 31
_diffrn_reflns_limit_k_min -31
_diffrn_reflns_limit_l_max 9
_diffrn_reflns_limit_l_min -10
_diffrn_reflns_number 18774
_diffrn_reflns_point_group_measured_fraction_full 1.000
_diffrn_reflns_point_group_measured_fraction_max 1.000
_diffrn_reflns_theta_full 25.242
_diffrn_reflns_theta_max 27.500
_diffrn_reflns_theta_min 2.729
_diffrn_source microfocus
_exptl_absorpt_coefficient_mu 0.085
_exptl_absorpt_correction_T_max 0.7457
_exptl_absorpt_correction_T_min 0.5692
_exptl_absorpt_correction_type multi-scan
_exptl_absorpt_process_details 'SADABS 2014/5'
_exptl_crystal_density_diffrn 1.334
_exptl_crystal_description NEEDLE
_exptl_crystal_F_000 616
_exptl_crystal_recrystallization_method 'Re-crystallisation from solvent: Chloroform'
_exptl_crystal_size_max 0.320
_exptl_crystal_size_mid 0.180
_exptl_crystal_size_min 0.170
_refine_diff_density_max 0.203
_refine_diff_density_min -0.168
_refine_diff_density_rms 0.044
_refine_ls_extinction_coef 0.022(2)
_refine_ls_extinction_expression Fc^*^=kFc[1+0.001xFc^2^\l^3^/sin(2\q)]^-1/4^
_refine_ls_extinction_method 'SHELXL-2018/3 (Sheldrick 2018)'
_refine_ls_goodness_of_fit_ref 1.034
_refine_ls_hydrogen_treatment constr
_refine_ls_matrix_type full
_refine_ls_number_parameters 201
_refine_ls_number_reflns 3322
_refine_ls_number_restraints 0
_refine_ls_restrained_S_all 1.034
_refine_ls_R_factor_all 0.1130
_refine_ls_R_factor_gt 0.0549
_refine_ls_shift/su_max 0.000
_refine_ls_shift/su_mean 0.000
_refine_ls_structure_factor_coef Fsqd
_refine_ls_weighting_details 'w=1/[\s^2^(Fo^2^)+(0.0371P)^2^+0.4002P] where P=(Fo^2^+2Fc^2^)/3'
_refine_ls_weighting_scheme calc
_refine_ls_wR_factor_gt 0.1033
_refine_ls_wR_factor_ref 0.1229
_reflns_Friedel_coverage 0.000
_reflns_number_gt 1952
_reflns_number_total 3322
_reflns_threshold_expression 'I > 2\s(I)'
_cod_data_source_file d1ob01561c2.cif
_cod_data_source_block KA1140_0m
_cod_depositor_comments 'Adding full bibliography for 7158288--7158291.cif.'
_cod_original_sg_symbol_H-M 'P 21/c'
_cod_database_code 7158290
_shelx_shelxl_version_number 2018/3
_shelx_space_group_comment
;
The symmetry employed for this shelxl refinement is uniquely defined
by the following loop, which should always be used as a source of
symmetry information in preference to the above space-group names.
They are only intended as comments.
;
_shelx_estimated_absorpt_t_min 0.973
_shelx_estimated_absorpt_t_max 0.986

loop_
_space_group_symop_operation_xyz
'x, y, z'
'-x, y+1/2, -z+1/2'
'-x, -y, -z'
'x, -y-1/2, z-1/2'

loop_
_atom_site_label
_atom_site_type_symbol
_atom_site_fract_x
_atom_site_fract_y
_atom_site_fract_z
_atom_site_U_iso_or_equiv
_atom_site_adp_type
_atom_site_occupancy
_atom_site_site_symmetry_order
_atom_site_calc_flag
_atom_site_refinement_flags_posn
_atom_site_refinement_flags_adp
_atom_site_refinement_flags_occupancy
_atom_site_disorder_assembly
_atom_site_disorder_group
O1 O 0.7797(2) 0.51681(6) 0.58233(17) 0.0640(5) Uani 1 1 d . . . . .
N1 N 0.8244(2) 0.57365(6) 0.38201(18) 0.0384(4) Uani 1 1 d . . . . .
N2 N 0.7924(2) 0.53905(7) 0.10749(18) 0.0390(4) Uani 1 1 d . . . . .
N3 N 0.8739(2) 0.62831(7) 0.1666(2) 0.0501(5) Uani 1 1 d . . . . .
C1 C 0.7808(3) 0.52304(8) 0.4368(2) 0.0398(5) Uani 1 1 d . . . . .
C2 C 0.7360(3) 0.47838(8) 0.3097(2) 0.0351(5) Uani 1 1 d . . . . .
C3 C 0.6877(3) 0.42653(8) 0.3528(3) 0.0456(5) Uani 1 1 d . . . . .
H3 H 0.684399 0.420287 0.462449 0.055 Uiso 1 1 calc R U . . .
C4 C 0.6448(3) 0.38427(9) 0.2359(3) 0.0513(6) Uani 1 1 d . . . . .
H4 H 0.612638 0.349631 0.265873 0.062 Uiso 1 1 calc R U . . .
C5 C 0.6501(3) 0.39393(9) 0.0739(3) 0.0521(6) Uani 1 1 d . . . . .
H5 H 0.620837 0.365365 -0.005348 0.063 Uiso 1 1 calc R U . . .
C6 C 0.6974(3) 0.44472(9) 0.0261(2) 0.0449(5) Uani 1 1 d . . . . .
H6 H 0.699638 0.450477 -0.084196 0.054 Uiso 1 1 calc R U . . .
C7 C 0.7421(2) 0.48753(8) 0.1454(2) 0.0347(5) Uani 1 1 d . . . . .
C8 C 0.8061(3) 0.55857(9) -0.0545(2) 0.0474(6) Uani 1 1 d . . . . .
H8A H 0.688591 0.555570 -0.145295 0.057 Uiso 1 1 calc R U . . .
H8B H 0.899981 0.538558 -0.086312 0.057 Uiso 1 1 calc R U . . .
C9 C 0.8613(3) 0.61902(9) -0.0119(3) 0.0551(6) Uani 1 1 d . . . . .
H9A H 0.979565 0.626455 -0.027568 0.066 Uiso 1 1 calc R U . . .
H9B H 0.769314 0.643371 -0.086162 0.066 Uiso 1 1 calc R U . . .
C10 C 0.8328(3) 0.58250(8) 0.2197(2) 0.0352(5) Uani 1 1 d . . . . .
C11 C 0.8678(3) 0.62067(8) 0.4992(2) 0.0438(5) Uani 1 1 d . . . . .
H11A H 0.967861 0.641555 0.480328 0.053 Uiso 1 1 calc R U . . .
H11B H 0.911637 0.606803 0.615178 0.053 Uiso 1 1 calc R U . . .
C12 C 0.7068(3) 0.65922(8) 0.4814(2) 0.0344(4) Uani 1 1 d . . . . .
C13 C 0.5272(3) 0.64581(8) 0.3863(2) 0.0425(5) Uani 1 1 d . . . . .
H13 H 0.503745 0.612007 0.330091 0.051 Uiso 1 1 calc R U . . .
C14 C 0.3819(3) 0.68126(9) 0.3726(3) 0.0499(6) Uani 1 1 d . . . . .
H14 H 0.262009 0.671576 0.307619 0.060 Uiso 1 1 calc R U . . .
C15 C 0.4162(3) 0.73097(9) 0.4561(3) 0.0553(6) Uani 1 1 d . . . . .
H15 H 0.319263 0.755175 0.448388 0.066 Uiso 1 1 calc R U . . .
C16 C 0.5940(3) 0.74505(9) 0.5513(3) 0.0539(6) Uani 1 1 d . . . . .
H16 H 0.615534 0.778827 0.607754 0.065 Uiso 1 1 calc R U . . .
C17 C 0.7417(3) 0.71014(8) 0.5652(2) 0.0392(5) Uani 1 1 d . . . . .
C18 C 0.9348(3) 0.72721(9) 0.6694(3) 0.0576(6) Uani 1 1 d . . . . .
H18A H 1.009858 0.730277 0.596547 0.086 Uiso 1 1 calc R U . . .
H18B H 0.987009 0.699997 0.755761 0.086 Uiso 1 1 calc R U . . .
H18C H 0.930564 0.762244 0.722228 0.086 Uiso 1 1 calc R U . . .

loop_
_atom_site_aniso_label
_atom_site_aniso_U_11
_atom_site_aniso_U_22
_atom_site_aniso_U_33
_atom_site_aniso_U_23
_atom_site_aniso_U_13
_atom_site_aniso_U_12
O1 0.1002(13) 0.0605(11) 0.0357(8) -0.0024(7) 0.0281(8) -0.0046(9)
N1 0.0488(10) 0.0310(9) 0.0342(9) -0.0062(7) 0.0115(7) 0.0012(8)
N2 0.0522(11) 0.0359(10) 0.0314(8) -0.0027(7) 0.0170(8) -0.0012(8)
N3 0.0615(12) 0.0359(10) 0.0573(11) 0.0035(9) 0.0253(9) -0.0009(9)
C1 0.0449(12) 0.0405(13) 0.0345(11) -0.0012(9) 0.0138(9) 0.0039(10)
C2 0.0354(11) 0.0334(11) 0.0356(10) -0.0019(9) 0.0101(8) 0.0030(9)
C3 0.0462(13) 0.0389(13) 0.0497(12) 0.0047(10) 0.0127(10) 0.0004(10)
C4 0.0479(13) 0.0340(13) 0.0660(15) 0.0006(11) 0.0100(11) -0.0048(10)
C5 0.0491(14) 0.0356(13) 0.0635(15) -0.0153(11) 0.0068(11) -0.0008(11)
C6 0.0445(12) 0.0464(14) 0.0405(11) -0.0119(10) 0.0090(10) 0.0016(10)
C7 0.0316(11) 0.0329(11) 0.0378(10) -0.0027(9) 0.0088(8) 0.0038(9)
C8 0.0525(13) 0.0558(15) 0.0380(11) 0.0077(10) 0.0202(10) 0.0118(11)
C9 0.0605(15) 0.0540(15) 0.0588(14) 0.0190(12) 0.0302(12) 0.0089(12)
C10 0.0332(11) 0.0320(11) 0.0397(11) 0.0006(9) 0.0107(9) 0.0049(9)
C11 0.0493(13) 0.0365(12) 0.0408(11) -0.0114(9) 0.0078(9) 0.0003(10)
C12 0.0417(11) 0.0298(11) 0.0316(10) -0.0008(8) 0.0116(8) -0.0008(9)
C13 0.0472(13) 0.0375(12) 0.0410(11) -0.0060(9) 0.0115(10) -0.0045(10)
C14 0.0377(12) 0.0531(15) 0.0552(13) 0.0047(11) 0.0100(10) -0.0008(11)
C15 0.0532(15) 0.0445(14) 0.0699(15) 0.0010(12) 0.0221(12) 0.0123(12)
C16 0.0641(16) 0.0314(12) 0.0644(15) -0.0060(11) 0.0184(13) 0.0053(11)
C17 0.0452(12) 0.0303(11) 0.0394(11) -0.0015(9) 0.0100(9) -0.0014(10)
C18 0.0602(15) 0.0378(13) 0.0641(14) -0.0117(11) 0.0051(12) -0.0049(11)

loop_
_atom_type_symbol
_atom_type_description
_atom_type_scat_dispersion_real
_atom_type_scat_dispersion_imag
_atom_type_scat_source
C C 0.0033 0.0016 'International Tables Vol C Tables 4.2.6.8 and 6.1.1.4'
H H 0.0000 0.0000 'International Tables Vol C Tables 4.2.6.8 and 6.1.1.4'
N N 0.0061 0.0033 'International Tables Vol C Tables 4.2.6.8 and 6.1.1.4'
O O 0.0106 0.0060 'International Tables Vol C Tables 4.2.6.8 and 6.1.1.4'

loop_
_geom_angle_atom_site_label_1
_geom_angle_atom_site_label_2
_geom_angle_atom_site_label_3
_geom_angle
_geom_angle_site_symmetry_1
_geom_angle_site_symmetry_3
_geom_angle_publ_flag
C10 N1 C1 123.17(15) . . ?
C10 N1 C11 116.93(16) . . ?
C1 N1 C11 119.88(15) . . ?
C7 N2 C10 124.11(15) . . ?
C7 N2 C8 127.91(15) . . ?
C10 N2 C8 107.94(16) . . ?
C10 N3 C9 105.79(17) . . ?
O1 C1 N1 120.87(17) . . ?
O1 C1 C2 122.94(18) . . ?
N1 C1 C2 116.18(16) . . ?
C3 C2 C7 119.36(17) . . ?
C3 C2 C1 120.05(17) . . ?
C7 C2 C1 120.59(17) . . ?
C4 C3 C2 121.03(19) . . ?
C4 C3 H3 119.5 . . ?
C2 C3 H3 119.5 . . ?
C3 C4 C5 119.1(2) . . ?
C3 C4 H4 120.5 . . ?
C5 C4 H4 120.5 . . ?
C6 C5 C4 121.74(19) . . ?
C6 C5 H5 119.1 . . ?
C4 C5 H5 119.1 . . ?
C5 C6 C7 119.09(19) . . ?
C5 C6 H6 120.5 . . ?
C7 C6 H6 120.5 . . ?
N2 C7 C2 117.92(16) . . ?
N2 C7 C6 122.36(17) . . ?
C2 C7 C6 119.73(18) . . ?
N2 C8 C9 101.16(15) . . ?
N2 C8 H8A 111.5 . . ?
C9 C8 H8A 111.5 . . ?
N2 C8 H8B 111.5 . . ?
C9 C8 H8B 111.5 . . ?
H8A C8 H8B 109.4 . . ?
N3 C9 C8 107.58(16) . . ?
N3 C9 H9A 110.2 . . ?
C8 C9 H9A 110.2 . . ?
N3 C9 H9B 110.2 . . ?
C8 C9 H9B 110.2 . . ?
H9A C9 H9B 108.5 . . ?
N3 C10 N2 117.52(17) . . ?
N3 C10 N1 124.50(18) . . ?
N2 C10 N1 117.98(17) . . ?
N1 C11 C12 114.34(16) . . ?
N1 C11 H11A 108.7 . . ?
C12 C11 H11A 108.7 . . ?
N1 C11 H11B 108.7 . . ?
C12 C11 H11B 108.7 . . ?
H11A C11 H11B 107.6 . . ?
C13 C12 C17 119.08(18) . . ?
C13 C12 C11 122.46(17) . . ?
C17 C12 C11 118.46(17) . . ?
C14 C13 C12 121.66(19) . . ?
C14 C13 H13 119.2 . . ?
C12 C13 H13 119.2 . . ?
C15 C14 C13 119.2(2) . . ?
C15 C14 H14 120.4 . . ?
C13 C14 H14 120.4 . . ?
C14 C15 C16 120.0(2) . . ?
C14 C15 H15 120.0 . . ?
C16 C15 H15 120.0 . . ?
C15 C16 C17 121.6(2) . . ?
C15 C16 H16 119.2 . . ?
C17 C16 H16 119.2 . . ?
C16 C17 C12 118.51(19) . . ?
C16 C17 C18 120.04(18) . . ?
C12 C17 C18 121.45(18) . . ?
C17 C18 H18A 109.5 . . ?
C17 C18 H18B 109.5 . . ?
H18A C18 H18B 109.5 . . ?
C17 C18 H18C 109.5 . . ?
H18A C18 H18C 109.5 . . ?
H18B C18 H18C 109.5 . . ?

loop_
_geom_bond_atom_site_label_1
_geom_bond_atom_site_label_2
_geom_bond_distance
_geom_bond_site_symmetry_2
_geom_bond_publ_flag
O1 C1 1.219(2) . ?
N1 C10 1.384(2) . ?
N1 C1 1.384(2) . ?
N1 C11 1.464(2) . ?
N2 C7 1.372(2) . ?
N2 C10 1.372(2) . ?
N2 C8 1.458(2) . ?
N3 C10 1.269(2) . ?
N3 C9 1.468(3) . ?
C1 C2 1.471(3) . ?
C2 C3 1.387(3) . ?
C2 C7 1.394(2) . ?
C3 C4 1.374(3) . ?
C3 H3 0.9300 . ?
C4 C5 1.376(3) . ?
C4 H4 0.9300 . ?
C5 C6 1.376(3) . ?
C5 H5 0.9300 . ?
C6 C7 1.397(2) . ?
C6 H6 0.9300 . ?
C8 C9 1.533(3) . ?
C8 H8A 0.9700 . ?
C8 H8B 0.9700 . ?
C9 H9A 0.9700 . ?
C9 H9B 0.9700 . ?
C11 C12 1.513(3) . ?
C11 H11A 0.9700 . ?
C11 H11B 0.9700 . ?
C12 C13 1.382(3) . ?
C12 C17 1.398(3) . ?
C13 C14 1.378(3) . ?
C13 H13 0.9300 . ?
C14 C15 1.371(3) . ?
C14 H14 0.9300 . ?
C15 C16 1.375(3) . ?
C15 H15 0.9300 . ?
C16 C17 1.385(3) . ?
C16 H16 0.9300 . ?
C17 C18 1.506(3) . ?
C18 H18A 0.9600 . ?
C18 H18B 0.9600 . ?
C18 H18C 0.9600 . ?

loop_
_geom_torsion_atom_site_label_1
_geom_torsion_atom_site_label_2
_geom_torsion_atom_site_label_3
_geom_torsion_atom_site_label_4
_geom_torsion
_geom_torsion_site_symmetry_1
_geom_torsion_site_symmetry_2
_geom_torsion_site_symmetry_3
_geom_torsion_site_symmetry_4
_geom_torsion_publ_flag
C10 N1 C1 O1 178.09(18) . . . . ?
C11 N1 C1 O1 -0.7(3) . . . . ?
C10 N1 C1 C2 -2.2(3) . . . . ?
C11 N1 C1 C2 178.99(17) . . . . ?
O1 C1 C2 C3 0.8(3) . . . . ?
N1 C1 C2 C3 -178.94(17) . . . . ?
O1 C1 C2 C7 -179.04(18) . . . . ?
N1 C1 C2 C7 1.3(3) . . . . ?
C7 C2 C3 C4 -0.4(3) . . . . ?
C1 C2 C3 C4 179.80(19) . . . . ?
C2 C3 C4 C5 0.0(3) . . . . ?
C3 C4 C5 C6 0.1(3) . . . . ?
C4 C5 C6 C7 0.3(3) . . . . ?
C10 N2 C7 C2 -1.7(3) . . . . ?
C8 N2 C7 C2 -179.06(18) . . . . ?
C10 N2 C7 C6 178.33(18) . . . . ?
C8 N2 C7 C6 0.9(3) . . . . ?
C3 C2 C7 N2 -179.24(17) . . . . ?
C1 C2 C7 N2 0.6(3) . . . . ?
C3 C2 C7 C6 0.8(3) . . . . ?
C1 C2 C7 C6 -179.43(18) . . . . ?
C5 C6 C7 N2 179.30(18) . . . . ?
C5 C6 C7 C2 -0.7(3) . . . . ?
C7 N2 C8 C9 178.12(18) . . . . ?
C10 N2 C8 C9 0.4(2) . . . . ?
C10 N3 C9 C8 -0.4(2) . . . . ?
N2 C8 C9 N3 0.0(2) . . . . ?
C9 N3 C10 N2 0.8(2) . . . . ?
C9 N3 C10 N1 -178.62(17) . . . . ?
C7 N2 C10 N3 -178.61(17) . . . . ?
C8 N2 C10 N3 -0.8(2) . . . . ?
C7 N2 C10 N1 0.8(3) . . . . ?
C8 N2 C10 N1 178.65(16) . . . . ?
C1 N1 C10 N3 -179.37(19) . . . . ?
C11 N1 C10 N3 -0.5(3) . . . . ?
C1 N1 C10 N2 1.3(3) . . . . ?
C11 N1 C10 N2 -179.90(16) . . . . ?
C10 N1 C11 C12 83.9(2) . . . . ?
C1 N1 C11 C12 -97.2(2) . . . . ?
N1 C11 C12 C13 11.6(3) . . . . ?
N1 C11 C12 C17 -168.74(16) . . . . ?
C17 C12 C13 C14 -0.2(3) . . . . ?
C11 C12 C13 C14 179.42(18) . . . . ?
C12 C13 C14 C15 -0.3(3) . . . . ?
C13 C14 C15 C16 0.3(3) . . . . ?
C14 C15 C16 C17 0.2(3) . . . . ?
C15 C16 C17 C12 -0.8(3) . . . . ?
C15 C16 C17 C18 179.4(2) . . . . ?
C13 C12 C17 C16 0.8(3) . . . . ?
C11 C12 C17 C16 -178.90(18) . . . . ?
C13 C12 C17 C18 -179.47(18) . . . . ?
C11 C12 C17 C18 0.9(3) . . . . ?
